data_4032777
loop_
_publ_author_name
'Wang, Jia'
'Zhu, Hai-Tao'
'Chen, Si'
'Luan, Cheng'
'Xia, Yu'
'Shen, Yi'
'Li, Ying-Xiu'
'Hua, Yingxi'
'Liang, Yong-Min'

_publ_section_title
;
 Electrophilic Cyclization and Intermolecular Acetalation of
 2-(4-Hydroxybut-1-yn-1-yl)benzaldehydes: Synthesis of Diiodinated
 Diepoxydibenzo[c,k][1,9]dioxacyclohexadecines.
;
_journal_issue 19
_journal_name_full 'The Journal of organic chemistry'
_journal_page_first 10641
_journal_page_last 10649
_journal_paper_doi 10.1021/acs.joc.7b01646
_journal_volume 82
_journal_year 2017
_chemical_formula_moiety 'C26 H26 I2 O4'
_chemical_formula_sum 'C26 H26 I2 O4'
_chemical_formula_weight 656.27
_chemical_name_systematic
;
 ? 
;
_space_group_crystal_system monoclinic
_space_group_IT_number 14
_space_group_name_Hall '-P 2yn'
_space_group_name_H-M_alt 'P 1 21/n 1'
_symmetry_space_group_name_Hall '-P 2yn'
_symmetry_space_group_name_H-M 'P 1 21/n 1'
_atom_sites_solution_hydrogens geom
_atom_sites_solution_primary direct
_atom_sites_solution_secondary difmap
_audit_creation_date 2016-12-21
_audit_creation_method
;
Olex2 1.2
(compiled 2016.11.30 svn.r3356 for OlexSys, GUI svn.r5269)
;
_cell_angle_alpha 90.00
_cell_angle_beta 105.381(3)
_cell_angle_gamma 90.00
_cell_formula_units_Z 4
_cell_length_a 15.8653(4)
_cell_length_b 9.9024(3)
_cell_length_c 16.1760(6)
_cell_measurement_reflns_used 2854
_cell_measurement_temperature 239(4)
_cell_measurement_theta_max 26.7490
_cell_measurement_theta_min 3.8020
_cell_volume 2450.30(14)
_computing_cell_refinement
;
CrysAlisPro, Agilent Technologies,
Version 1.171.36.28 (release 01-02-2013 CrysAlis171 .NET)
(compiled Feb  1 2013,16:14:44)
;
_computing_data_collection
;
CrysAlisPro, Agilent Technologies,
Version 1.171.36.28 (release 01-02-2013 CrysAlis171 .NET)
(compiled Feb  1 2013,16:14:44)
;
_computing_data_reduction
;
CrysAlisPro, Agilent Technologies,
Version 1.171.36.28 (release 01-02-2013 CrysAlis171 .NET)
(compiled Feb  1 2013,16:14:44)
;
_computing_molecular_graphics 'Olex2 (Dolomanov et al., 2009)'
_computing_publication_material 'Olex2 (Dolomanov et al., 2009)'
_computing_structure_refinement 'ShelXL (Sheldrick, 2015)'
_computing_structure_solution 'ShelXS (Sheldrick, 2008)'
_diffrn_ambient_temperature 239(4)
_diffrn_detector_area_resol_mean 16.0733
_diffrn_measured_fraction_theta_full 0.9964
_diffrn_measured_fraction_theta_max 0.8824
_diffrn_measurement_details
;
#__ type_ start__ end____ width___ exp.time_
  1 omega  -19.00   16.00   1.0000    2.0000
omega____ theta____ kappa____ phi______ frames
    -      -19.5055  -99.0000   60.0000 35

#__ type_ start__ end____ width___ exp.time_
  2 omega  -41.00   37.00   1.0000    2.0000
omega____ theta____ kappa____ phi______ frames
    -       22.7867  -57.0000  -30.0000 78

#__ type_ start__ end____ width___ exp.time_
  3 omega  -30.00   90.00   1.0000    2.0000
omega____ theta____ kappa____ phi______ frames
    -       22.7867    0.0000  -30.0000 120
;
_diffrn_measurement_device_type 'SuperNova, Dual, Cu at zero, Eos'
_diffrn_measurement_method '\w scans'
_diffrn_orient_matrix_UB_11 0.0116651000
_diffrn_orient_matrix_UB_12 -0.0578363000
_diffrn_orient_matrix_UB_13 0.0264236000
_diffrn_orient_matrix_UB_21 0.0199541000
_diffrn_orient_matrix_UB_22 -0.0286879000
_diffrn_orient_matrix_UB_23 -0.0302847000
_diffrn_orient_matrix_UB_31 0.0401913000
_diffrn_orient_matrix_UB_32 0.0310340000
_diffrn_orient_matrix_UB_33 0.0212914000
_diffrn_radiation_monochromator mirror
_diffrn_radiation_type 'Mo K\a'
_diffrn_radiation_wavelength 0.7107
_diffrn_reflns_av_R_equivalents 0.0419
_diffrn_reflns_av_unetI/netI 0.0604
_diffrn_reflns_limit_h_max 18
_diffrn_reflns_limit_h_min -19
_diffrn_reflns_limit_k_max 6
_diffrn_reflns_limit_k_min -12
_diffrn_reflns_limit_l_max 19
_diffrn_reflns_limit_l_min -19
_diffrn_reflns_number 9152
_diffrn_reflns_theta_full 26.02
_diffrn_reflns_theta_max 26.02
_diffrn_reflns_theta_min 3.37
_diffrn_source 'SuperNova (Mo) X-ray Source'
_exptl_absorpt_coefficient_mu 2.596
_exptl_absorpt_correction_T_max 1.00000
_exptl_absorpt_correction_T_min 0.66773
_exptl_absorpt_correction_type multi-scan
_exptl_absorpt_process_details
;
CrysAlisPro, Agilent Technologies,
Version 1.171.36.28 (release 01-02-2013 CrysAlis171 .NET)
(compiled Feb  1 2013,16:14:44)
Empirical absorption correction using spherical harmonics,
 implemented in SCALE3 ABSPACK scaling algorithm.
;
_exptl_crystal_colour 'clear light colourless'
_exptl_crystal_colour_lustre clear
_exptl_crystal_colour_modifier light
_exptl_crystal_colour_primary colourless
_exptl_crystal_density_diffrn 1.779
_exptl_crystal_density_method 'not measured'
_exptl_crystal_description block
_exptl_crystal_F_000 1280
_exptl_crystal_size_max 0.22
_exptl_crystal_size_mid 0.17
_exptl_crystal_size_min 0.15
_refine_diff_density_max 0.626
_refine_diff_density_min -1.082
_refine_diff_density_rms 0.149
_refine_ls_extinction_method none
_refine_ls_goodness_of_fit_ref 1.043
_refine_ls_hydrogen_treatment constr
_refine_ls_matrix_type full
_refine_ls_number_parameters 289
_refine_ls_number_reflns 4813
_refine_ls_number_restraints 0
_refine_ls_restrained_S_all 1.043
_refine_ls_R_factor_all 0.0580
_refine_ls_R_factor_gt 0.0424
_refine_ls_shift/su_max 0.000
_refine_ls_shift/su_mean 0.000
_refine_ls_structure_factor_coef Fsqd
_refine_ls_weighting_details 'calc w=1/[\s^2^(Fo^2^)+(0.0358P)^2^+0.0000P] where P=(Fo^2^+2Fc^2^)/3'
_refine_ls_weighting_scheme calc
_refine_ls_wR_factor_gt 0.0898
_refine_ls_wR_factor_ref 0.1026
_reflns_number_gt 3692
_reflns_number_total 4813
_reflns_threshold_expression >2sigma(I)
_cod_data_source_file jo7b01646_si_002.cif
_cod_data_source_block wangjia_1219_2w
_cod_depositor_comments 'Adding full bibliography for 4032774--4032777.cif.'
_cod_original_cell_volume 2450.29(13)
_cod_database_code 4032777
_chemical_oxdiff_formula 'C H S N'
_reflns_odcompleteness_completeness 99.64
_reflns_odcompleteness_iscentric 1
_reflns_odcompleteness_theta 26.32
_olex2_refinement_description
;
1. Fixed Uiso
 At 1.2 times of:
  All C(H) groups, All C(H,H) groups
2.a Ternary CH refined with riding coordinates:
 C8(H8), C21(H21)
2.b Secondary CH2 refined with riding coordinates:
 C9(H9A,H9B), C10(H10A,H10B), C11(H11A,H11B), C12(H12A,H12B), C22(H22A,H22B),
 C23(H23A,H23B), C24(H24A,H24B), C25(H25A,H25B)
2.c Aromatic/amide H refined with riding coordinates:
 C3(H3), C4(H4), C5(H5), C6(H6), C16(H16), C17(H17), C18(H18), C19(H19)
;
_olex2_date_sample_data_collection 2016-12-19
_olex2_submission_special_instructions 'No special instructions were received'

loop_
_space_group_symop_id
_space_group_symop_operation_xyz
1 'x, y, z'
2 '-x+1/2, y+1/2, -z+1/2'
3 '-x, -y, -z'
4 'x-1/2, -y-1/2, z-1/2'

loop_
_atom_site_label
_atom_site_type_symbol
_atom_site_fract_x
_atom_site_fract_y
_atom_site_fract_z
_atom_site_U_iso_or_equiv
_atom_site_adp_type
_atom_site_occupancy
_atom_site_calc_flag
_atom_site_refinement_flags_posn
I1 I 0.035858(19) 0.36104(4) 0.09627(2) 0.05148(14) Uani 1 d .
I2 I -0.01037(2) 0.69749(4) -0.36041(3) 0.05924(15) Uani 1 d .
O1 O -0.20614(18) 0.2393(3) -0.08117(19) 0.0362(7) Uani 1 d .
O2 O -0.22547(18) 0.4398(3) -0.15942(18) 0.0366(7) Uani 1 d .
O3 O -0.03428(19) 0.2703(3) -0.4095(2) 0.0416(8) Uani 1 d .
O4 O 0.04644(19) 0.1900(3) -0.27643(19) 0.0367(7) Uani 1 d .
C1 C -0.0954(3) 0.3438(5) 0.0261(3) 0.0330(10) Uani 1 d .
C2 C -0.1586(3) 0.4415(4) 0.0422(3) 0.0309(10) Uani 1 d .
C3 C -0.1459(3) 0.5249(5) 0.1140(3) 0.0419(12) Uani 1 d .
H3 H -0.0922 0.5240 0.1550 0.050 Uiso 1 calc R
C4 C -0.2114(4) 0.6085(5) 0.1253(3) 0.0485(13) Uani 1 d .
H4 H -0.2011 0.6644 0.1731 0.058 Uiso 1 calc R
C5 C -0.2915(4) 0.6100(5) 0.0667(3) 0.0508(14) Uani 1 d .
H5 H -0.3360 0.6648 0.0754 0.061 Uiso 1 calc R
C6 C -0.3057(3) 0.5289(5) -0.0056(3) 0.0434(12) Uani 1 d .
H6 H -0.3600 0.5298 -0.0456 0.052 Uiso 1 calc R
C7 C -0.2402(3) 0.4467(5) -0.0189(3) 0.0328(10) Uani 1 d .
C8 C -0.2530(3) 0.3637(5) -0.0981(3) 0.0354(11) Uani 1 d .
H8 H -0.3154 0.3438 -0.1203 0.042 Uiso 1 calc R
C9 C -0.2486(3) 0.3807(6) -0.2441(3) 0.0434(12) Uani 1 d .
H9A H -0.3090 0.4009 -0.2729 0.052 Uiso 1 calc R
H9B H -0.2418 0.2833 -0.2399 0.052 Uiso 1 calc R
C10 C -0.1889(3) 0.4389(5) -0.2944(3) 0.0409(12) Uani 1 d .
H10A H -0.1996 0.5351 -0.3022 0.049 Uiso 1 calc R
H10B H -0.1285 0.4266 -0.2621 0.049 Uiso 1 calc R
C11 C -0.2032(3) 0.3724(6) -0.3809(3) 0.0427(12) Uani 1 d .
H11A H -0.2642 0.3818 -0.4120 0.051 Uiso 1 calc R
H11B H -0.1907 0.2767 -0.3726 0.051 Uiso 1 calc R
C12 C -0.1467(3) 0.4317(5) -0.4344(3) 0.0430(12) Uani 1 d .
H12A H -0.1659 0.3948 -0.4919 0.052 Uiso 1 calc R
H12B H -0.1562 0.5285 -0.4387 0.052 Uiso 1 calc R
C13 C -0.0505(3) 0.4062(5) -0.4005(3) 0.0351(10) Uani 1 d .
C14 C 0.0154(3) 0.4910(5) -0.3709(3) 0.0344(10) Uani 1 d .
C15 C 0.1067(3) 0.4500(5) -0.3541(3) 0.0332(10) Uani 1 d .
C16 C 0.1787(3) 0.5370(5) -0.3369(3) 0.0415(12) Uani 1 d .
H16 H 0.1703 0.6290 -0.3307 0.050 Uiso 1 calc R
C17 C 0.2619(3) 0.4888(6) -0.3291(3) 0.0462(13) Uani 1 d .
H17 H 0.3088 0.5484 -0.3185 0.055 Uiso 1 calc R
C18 C 0.2759(3) 0.3512(6) -0.3368(3) 0.0467(13) Uani 1 d .
H18 H 0.3320 0.3190 -0.3327 0.056 Uiso 1 calc R
C19 C 0.2064(3) 0.2626(5) -0.3507(3) 0.0427(12) Uani 1 d .
H19 H 0.2157 0.1705 -0.3557 0.051 Uiso 1 calc R
C20 C 0.1222(3) 0.3106(5) -0.3573(3) 0.0325(10) Uani 1 d .
C21 C 0.0485(3) 0.2159(5) -0.3613(3) 0.0383(11) Uani 1 d .
H21 H 0.0597 0.1313 -0.3879 0.046 Uiso 1 calc R
C22 C -0.0005(3) 0.0686(5) -0.2679(3) 0.0448(12) Uani 1 d .
H22A H 0.0276 -0.0091 -0.2856 0.054 Uiso 1 calc R
H22B H -0.0600 0.0738 -0.3040 0.054 Uiso 1 calc R
C23 C -0.0009(3) 0.0544(5) -0.1756(3) 0.0438(12) Uani 1 d .
H23A H 0.0589 0.0563 -0.1402 0.053 Uiso 1 calc R
H23B H -0.0256 -0.0327 -0.1676 0.053 Uiso 1 calc R
C24 C -0.0526(3) 0.1642(5) -0.1458(3) 0.0469(13) Uani 1 d .
H24A H -0.1087 0.1737 -0.1876 0.056 Uiso 1 calc R
H24B H -0.0216 0.2491 -0.1437 0.056 Uiso 1 calc R
C25 C -0.0681(3) 0.1379(5) -0.0580(3) 0.0439(12) Uani 1 d .
H25A H -0.0986 0.0527 -0.0594 0.053 Uiso 1 calc R
H25B H -0.0122 0.1304 -0.0155 0.053 Uiso 1 calc R
C26 C -0.1203(3) 0.2476(5) -0.0321(3) 0.0337(10) Uani 1 d .

loop_
_atom_site_aniso_label
_atom_site_aniso_U_11
_atom_site_aniso_U_22
_atom_site_aniso_U_33
_atom_site_aniso_U_23
_atom_site_aniso_U_13
_atom_site_aniso_U_12
I1 0.03189(19) 0.0650(3) 0.0515(2) 0.01164(18) 0.00052(15) -0.00424(16)
I2 0.0535(2) 0.0403(2) 0.0913(3) 0.00422(19) 0.0323(2) 0.01119(17)
O1 0.0305(16) 0.0360(17) 0.0412(18) -0.0062(15) 0.0078(13) -0.0068(14)
O2 0.0366(16) 0.048(2) 0.0269(16) -0.0035(15) 0.0109(13) -0.0031(15)
O3 0.0362(17) 0.045(2) 0.0413(19) -0.0092(16) 0.0070(14) -0.0047(16)
O4 0.0408(17) 0.0355(17) 0.0377(18) -0.0021(14) 0.0172(14) -0.0096(15)
C1 0.029(2) 0.037(2) 0.034(2) 0.010(2) 0.0097(18) -0.003(2)
C2 0.030(2) 0.031(2) 0.034(2) 0.003(2) 0.0130(18) -0.0054(19)
C3 0.046(3) 0.042(3) 0.035(3) 0.001(2) 0.008(2) -0.007(2)
C4 0.069(4) 0.040(3) 0.041(3) -0.006(2) 0.023(3) 0.001(3)
C5 0.067(3) 0.043(3) 0.048(3) 0.006(2) 0.026(3) 0.025(3)
C6 0.047(3) 0.049(3) 0.036(3) 0.004(2) 0.015(2) 0.010(2)
C7 0.036(2) 0.033(2) 0.033(2) 0.002(2) 0.0156(18) -0.003(2)
C8 0.024(2) 0.045(3) 0.037(3) -0.001(2) 0.0076(18) -0.001(2)
C9 0.037(2) 0.060(3) 0.032(3) -0.002(2) 0.007(2) 0.005(2)
C10 0.037(2) 0.048(3) 0.035(3) -0.001(2) 0.006(2) 0.000(2)
C11 0.030(2) 0.064(3) 0.034(3) -0.003(2) 0.0095(19) 0.000(2)
C12 0.033(2) 0.062(3) 0.033(3) -0.001(2) 0.0067(19) 0.002(2)
C13 0.034(2) 0.046(3) 0.029(2) 0.001(2) 0.0137(18) 0.004(2)
C14 0.033(2) 0.041(3) 0.033(2) 0.001(2) 0.0165(19) 0.005(2)
C15 0.033(2) 0.043(3) 0.028(2) 0.001(2) 0.0152(18) 0.001(2)
C16 0.043(3) 0.039(3) 0.046(3) 0.005(2) 0.018(2) -0.006(2)
C17 0.035(3) 0.058(3) 0.050(3) 0.001(3) 0.019(2) -0.009(2)
C18 0.032(3) 0.062(3) 0.051(3) -0.006(3) 0.020(2) 0.004(2)
C19 0.040(3) 0.046(3) 0.046(3) -0.005(2) 0.019(2) 0.008(2)
C20 0.032(2) 0.042(3) 0.027(2) -0.005(2) 0.0133(18) 0.001(2)
C21 0.038(2) 0.045(3) 0.035(3) -0.011(2) 0.014(2) 0.003(2)
C22 0.045(3) 0.038(3) 0.054(3) -0.004(2) 0.017(2) -0.004(2)
C23 0.038(3) 0.035(3) 0.062(3) 0.007(3) 0.021(2) 0.005(2)
C24 0.054(3) 0.038(3) 0.054(3) 0.011(2) 0.023(2) 0.009(2)
C25 0.042(3) 0.037(3) 0.055(3) 0.005(2) 0.018(2) 0.007(2)
C26 0.033(2) 0.034(2) 0.035(2) 0.006(2) 0.0112(19) 0.005(2)

loop_
_atom_type_symbol
_atom_type_description
_atom_type_scat_dispersion_real
_atom_type_scat_dispersion_imag
_atom_type_scat_source
C C 0.0033 0.0016 'International Tables Vol C Tables 4.2.6.8 and 6.1.1.4'
H H 0.0000 0.0000 'International Tables Vol C Tables 4.2.6.8 and 6.1.1.4'
I I -0.4742 1.8119 'International Tables Vol C Tables 4.2.6.8 and 6.1.1.4'
O O 0.0106 0.0060 'International Tables Vol C Tables 4.2.6.8 and 6.1.1.4'

loop_
_geom_angle_atom_site_label_1
_geom_angle_atom_site_label_2
_geom_angle_atom_site_label_3
_geom_angle
C26 O1 C8 116.2(3)
C8 O2 C9 113.8(3)
C13 O3 C21 118.3(3)
C21 O4 C22 113.1(3)
C2 C1 I1 118.6(3)
C26 C1 I1 120.6(3)
C26 C1 C2 120.8(4)
C3 C2 C1 125.7(4)
C3 C2 C7 117.8(4)
C7 C2 C1 116.4(4)
C2 C3 H3 119.4
C4 C3 C2 121.2(4)
C4 C3 H3 119.4
C3 C4 H4 119.7
C5 C4 C3 120.6(5)
C5 C4 H4 119.7
C4 C5 H5 120.3
C4 C5 C6 119.3(5)
C6 C5 H5 120.3
C5 C6 H6 119.6
C7 C6 C5 120.8(4)
C7 C6 H6 119.6
C2 C7 C8 118.3(4)
C6 C7 C2 120.2(4)
C6 C7 C8 121.5(4)
O1 C8 C7 111.5(4)
O1 C8 H8 108.7
O2 C8 O1 110.8(3)
O2 C8 C7 108.3(4)
O2 C8 H8 108.7
C7 C8 H8 108.7
O2 C9 H9A 110.0
O2 C9 H9B 110.0
O2 C9 C10 108.5(4)
H9A C9 H9B 108.4
C10 C9 H9A 110.0
C10 C9 H9B 110.0
C9 C10 H10A 109.3
C9 C10 H10B 109.3
H10A C10 H10B 107.9
C11 C10 C9 111.7(4)
C11 C10 H10A 109.3
C11 C10 H10B 109.3
C10 C11 H11A 109.0
C10 C11 H11B 109.0
C10 C11 C12 113.1(4)
H11A C11 H11B 107.8
C12 C11 H11A 109.0
C12 C11 H11B 109.0
C11 C12 H12A 108.5
C11 C12 H12B 108.5
H12A C12 H12B 107.5
C13 C12 C11 115.0(4)
C13 C12 H12A 108.5
C13 C12 H12B 108.5
O3 C13 C12 109.0(4)
C14 C13 O3 120.2(4)
C14 C13 C12 130.7(5)
C13 C14 I2 119.6(3)
C13 C14 C15 122.7(4)
C15 C14 I2 117.4(3)
C16 C15 C14 125.8(4)
C16 C15 C20 118.1(4)
C20 C15 C14 116.1(4)
C15 C16 H16 119.4
C17 C16 C15 121.1(5)
C17 C16 H16 119.4
C16 C17 H17 119.9
C16 C17 C18 120.3(5)
C18 C17 H17 119.9
C17 C18 H18 120.1
C19 C18 C17 119.8(4)
C19 C18 H18 120.1
C18 C19 H19 119.9
C18 C19 C20 120.2(5)
C20 C19 H19 119.9
C15 C20 C21 118.6(4)
C19 C20 C15 120.4(4)
C19 C20 C21 120.9(4)
O3 C21 C20 112.4(4)
O3 C21 H21 109.1
O4 C21 O3 110.0(3)
O4 C21 C20 107.2(3)
O4 C21 H21 109.1
C20 C21 H21 109.1
O4 C22 H22A 110.1
O4 C22 H22B 110.1
O4 C22 C23 108.2(4)
H22A C22 H22B 108.4
C23 C22 H22A 110.1
C23 C22 H22B 110.1
C22 C23 H23A 108.9
C22 C23 H23B 108.9
C22 C23 C24 113.3(4)
H23A C23 H23B 107.7
C24 C23 H23A 108.9
C24 C23 H23B 108.9
C23 C24 H24A 108.7
C23 C24 H24B 108.7
C23 C24 C25 114.1(4)
H24A C24 H24B 107.6
C25 C24 H24A 108.7
C25 C24 H24B 108.7
C24 C25 H25A 109.2
C24 C25 H25B 109.2
H25A C25 H25B 107.9
C26 C25 C24 112.0(4)
C26 C25 H25A 109.2
C26 C25 H25B 109.2
O1 C26 C25 109.3(4)
C1 C26 O1 120.9(4)
C1 C26 C25 129.8(4)

loop_
_geom_bond_atom_site_label_1
_geom_bond_atom_site_label_2
_geom_bond_distance
I1 C1 2.098(4)
I2 C14 2.101(5)
O1 C8 1.427(5)
O1 C26 1.384(5)
O2 C8 1.405(5)
O2 C9 1.444(5)
O3 C13 1.384(5)
O3 C21 1.443(5)
O4 C21 1.405(5)
O4 C22 1.441(5)
C1 C2 1.466(6)
C1 C26 1.325(6)
C2 C3 1.395(6)
C2 C7 1.406(6)
C3 H3 0.9300
C3 C4 1.378(7)
C4 H4 0.9300
C4 C5 1.369(7)
C5 H5 0.9300
C5 C6 1.388(7)
C6 H6 0.9300
C6 C7 1.381(6)
C7 C8 1.490(6)
C8 H8 0.9800
C9 H9A 0.9700
C9 H9B 0.9700
C9 C10 1.517(6)
C10 H10A 0.9700
C10 H10B 0.9700
C10 C11 1.507(6)
C11 H11A 0.9700
C11 H11B 0.9700
C11 C12 1.521(6)
C12 H12A 0.9700
C12 H12B 0.9700
C12 C13 1.500(6)
C13 C14 1.327(6)
C14 C15 1.459(6)
C15 C16 1.398(6)
C15 C20 1.405(6)
C16 H16 0.9300
C16 C17 1.376(6)
C17 H17 0.9300
C17 C18 1.392(7)
C18 H18 0.9300
C18 C19 1.381(7)
C19 H19 0.9300
C19 C20 1.395(6)
C20 C21 1.486(6)
C21 H21 0.9800
C22 H22A 0.9700
C22 H22B 0.9700
C22 C23 1.501(7)
C23 H23A 0.9700
C23 H23B 0.9700
C23 C24 1.516(7)
C24 H24A 0.9700
C24 H24B 0.9700
C24 C25 1.527(7)
C25 H25A 0.9700
C25 H25B 0.9700
C25 C26 1.491(6)

loop_
_geom_torsion_atom_site_label_1
_geom_torsion_atom_site_label_2
_geom_torsion_atom_site_label_3
_geom_torsion_atom_site_label_4
_geom_torsion
I1 C1 C2 C3 -17.2(6)
I1 C1 C2 C7 165.5(3)
I1 C1 C26 O1 -177.2(3)
I1 C1 C26 C25 1.6(7)
I2 C14 C15 C16 -4.4(6)
I2 C14 C15 C20 176.9(3)
O2 C9 C10 C11 174.6(4)
O3 C13 C14 I2 178.6(3)
O3 C13 C14 C15 5.8(7)
O4 C22 C23 C24 66.0(5)
C1 C2 C3 C4 -176.6(4)
C1 C2 C7 C6 175.4(4)
C1 C2 C7 C8 -5.6(6)
C2 C1 C26 O1 2.0(7)
C2 C1 C26 C25 -179.1(4)
C2 C3 C4 C5 1.2(8)
C2 C7 C8 O1 34.4(5)
C2 C7 C8 O2 -87.7(5)
C3 C2 C7 C6 -2.2(6)
C3 C2 C7 C8 176.8(4)
C3 C4 C5 C6 -1.7(8)
C4 C5 C6 C7 0.2(8)
C5 C6 C7 C2 1.7(7)
C5 C6 C7 C8 -177.2(4)
C6 C7 C8 O1 -146.6(4)
C6 C7 C8 O2 91.3(5)
C7 C2 C3 C4 0.8(7)
C8 O1 C26 C1 29.7(6)
C8 O1 C26 C25 -149.4(4)
C8 O2 C9 C10 -159.1(4)
C9 O2 C8 O1 67.8(4)
C9 O2 C8 C7 -169.7(3)
C9 C10 C11 C12 178.0(4)
C10 C11 C12 C13 67.4(6)
C11 C12 C13 O3 69.5(5)
C11 C12 C13 C14 -115.0(6)
C12 C13 C14 I2 3.6(7)
C12 C13 C14 C15 -169.3(4)
C13 O3 C21 O4 80.3(5)
C13 O3 C21 C20 -39.0(5)
C13 C14 C15 C16 168.6(5)
C13 C14 C15 C20 -10.1(6)
C14 C15 C16 C17 -174.4(4)
C14 C15 C20 C19 173.5(4)
C14 C15 C20 C21 -11.0(6)
C15 C16 C17 C18 -1.0(7)
C15 C20 C21 O3 34.2(5)
C15 C20 C21 O4 -86.7(5)
C16 C15 C20 C19 -5.3(6)
C16 C15 C20 C21 170.2(4)
C16 C17 C18 C19 -1.3(8)
C17 C18 C19 C20 0.3(8)
C18 C19 C20 C15 3.1(7)
C18 C19 C20 C21 -172.3(4)
C19 C20 C21 O3 -150.4(4)
C19 C20 C21 O4 88.7(5)
C20 C15 C16 C17 4.2(7)
C21 O3 C13 C12 -163.7(4)
C21 O3 C13 C14 20.3(6)
C21 O4 C22 C23 -178.1(3)
C22 O4 C21 O3 77.2(4)
C22 O4 C21 C20 -160.3(4)
C22 C23 C24 C25 169.3(4)
C23 C24 C25 C26 -179.1(4)
C24 C25 C26 O1 72.0(5)
C24 C25 C26 C1 -106.9(6)
C26 O1 C8 O2 74.4(4)
C26 O1 C8 C7 -46.3(5)
C26 C1 C2 C3 163.6(5)
C26 C1 C2 C7 -13.8(6)
